data_7059313
loop_
_publ_author_name
'Pham, Chien Thang'
'Roca Jungfer, Maximilian'
'Abram, Ulrich'

_publ_section_title
;
 Indium(iii) {2}-metallacryptates assembled from
 2,6-dipicolinoyl-bis(N,N-diethylthiourea)
;
_journal_issue 9
_journal_name_full 'New Journal of Chemistry'
_journal_page_first 3672
_journal_page_last 3680
_journal_paper_doi 10.1039/C9NJ06420F
_journal_volume 44
_journal_year 2020
_chemical_formula_moiety 'C51 H69 In2 K N15 O6 S6, F6 P, C7 H8'
_chemical_formula_sum 'C58 H77 F6 In2 K N15 O6 P S6'
_chemical_formula_weight 1686.41
_space_group_crystal_system monoclinic
_space_group_IT_number 14
_space_group_name_Hall '-P 2ybc'
_space_group_name_H-M_alt 'P 1 21/c 1'
_atom_sites_solution_hydrogens geom
_atom_sites_solution_primary dual
_audit_creation_date 2020-01-29
_audit_creation_method
;
Olex2 1.2
(compiled 2018.05.29 svn.r3508 for OlexSys, GUI svn.r5506)
;
_audit_update_record
;
2020-02-04 deposited with the CCDC.	2020-02-07 downloaded from the CCDC.
;
_cell_angle_alpha 90
_cell_angle_beta 113.960(10)
_cell_angle_gamma 90
_cell_formula_units_Z 4
_cell_length_a 19.6550(10)
_cell_length_b 22.5870(10)
_cell_length_c 18.1150(10)
_cell_measurement_reflns_used 27892
_cell_measurement_temperature 200(2)
_cell_measurement_theta_max 29.56
_cell_measurement_theta_min 3.35
_cell_volume 7349.1(9)
_computing_cell_refinement 'STOE X-AREA'
_computing_data_collection 'STOE X-AREA'
_computing_data_reduction 'STOE X-RED'
_computing_molecular_graphics 'Olex2 (Dolomanov et al., 2009)'
_computing_publication_material 'Olex2 (Dolomanov et al., 2009)'
_computing_structure_refinement 'ShelXL (Sheldrick, 2015)'
_computing_structure_solution 'ShelXT (Sheldrick, 2015)'
_diffrn_ambient_temperature 200(2)
_diffrn_measured_fraction_theta_full 0.995
_diffrn_measured_fraction_theta_max 0.995
_diffrn_measurement_device_type 'STOE IPDS 2T'
_diffrn_measurement_method 'rotation method'
_diffrn_radiation_type MoK\a
_diffrn_radiation_wavelength 0.71073
_diffrn_reflns_av_R_equivalents 0.0879
_diffrn_reflns_av_unetI/netI 0.0766
_diffrn_reflns_Laue_measured_fraction_full 0.995
_diffrn_reflns_Laue_measured_fraction_max 0.995
_diffrn_reflns_limit_h_max 24
_diffrn_reflns_limit_h_min -24
_diffrn_reflns_limit_k_max 25
_diffrn_reflns_limit_k_min -27
_diffrn_reflns_limit_l_max 22
_diffrn_reflns_limit_l_min -19
_diffrn_reflns_number 36307
_diffrn_reflns_point_group_measured_fraction_full 0.995
_diffrn_reflns_point_group_measured_fraction_max 0.995
_diffrn_reflns_theta_full 25.242
_diffrn_reflns_theta_max 25.749
_diffrn_reflns_theta_min 3.355
_exptl_absorpt_coefficient_mu 0.948
_exptl_absorpt_correction_type none
_exptl_crystal_colour colorless
_exptl_crystal_density_diffrn 1.524
_exptl_crystal_description block
_exptl_crystal_F_000 3440
_exptl_crystal_recrystallization_method 'Re-crystallisation from solvent: CH2Cl2/MeOH/toluene'
_exptl_crystal_size_max 0.25
_exptl_crystal_size_mid 0.20
_exptl_crystal_size_min 0.17
_refine_diff_density_max 0.580
_refine_diff_density_min -0.839
_refine_diff_density_rms 0.076
_refine_ls_extinction_method none
_refine_ls_goodness_of_fit_ref 0.892
_refine_ls_hydrogen_treatment constr
_refine_ls_matrix_type full
_refine_ls_number_parameters 950
_refine_ls_number_reflns 14004
_refine_ls_number_restraints 220
_refine_ls_restrained_S_all 0.951
_refine_ls_R_factor_all 0.0657
_refine_ls_R_factor_gt 0.0385
_refine_ls_shift/su_max 0.002
_refine_ls_shift/su_mean 0.000
_refine_ls_structure_factor_coef Fsqd
_refine_ls_weighting_details 'w=1/[\s^2^(Fo^2^)+(0.0428P)^2^] where P=(Fo^2^+2Fc^2^)/3'
_refine_ls_weighting_scheme calc
_refine_ls_wR_factor_gt 0.0865
_refine_ls_wR_factor_ref 0.0939
_reflns_Friedel_coverage 0.000
_reflns_number_gt 9456
_reflns_number_total 14004
_reflns_threshold_expression 'I > 2\s(I)'
_cod_data_source_file c9nj06420f2.cif
_cod_data_source_block KInL
_cod_depositor_comments
;Adding full bibliography for 7059312--7059315.cif.

 Adding full bibliography for 7059312--7059315.cif.
;
_cod_original_cell_volume 7349.1(8)
_cod_database_code 7059313
_shelx_shelxl_version_number 2018/3
_shelx_space_group_comment
;
The symmetry employed for this shelxl refinement is uniquely defined
by the following loop, which should always be used as a source of
symmetry information in preference to the above space-group names.
They are only intended as comments.
;
_olex2_refinement_description
;
1. Fixed Uiso
 At 1.2 times of:
  All C(H) groups, All C(H,H) groups
 At 1.5 times of:
  All C(H,H,H) groups
2. Shared sites
{C91A, C92B}
{C92A, C93B}
{C93A, C94B}
{C94A, C95B}
{C95A, C96B}
{C96A, C91B}
3. Restrained distances
 F2B-F6
 2.2 with sigma of 0.02
4. Uiso/Uaniso restraints and constraints
Uanis(C92A) = Uanis(C92B)
Uanis(C93A) = Uanis(C93B)
Uanis(C94A) = Uanis(C94B)
Uanis(C95A) = Uanis(C95B)
Uanis(C96A) = Uanis(C96B)
5. Rigid body (RIGU) restrains
 C82B, C83B, C90B, C91B, C92B, C93B, C94B, C95B, C96B, F5, P, F3, F4, F6, F2B,
 F1, F5B, F3B, F4B, F6B, F2C, F1B
 with sigma for 1-2 distances of 0.004 and sigma for 1-3 distances of 0.004
 C90A, C91A, C92A, C96A, C93A, C95A, C94A, C90B, C93B, C92B, C94B, C91B, C95B,
 C96B
 with sigma for 1-2 distances of 0.004 and sigma for 1-3 distances of 0.004
6. Others
 Sof(C82B)=Sof(H82C)=Sof(H82D)=Sof(C83B)=Sof(H83D)=Sof(H83E)=Sof(H83F)=1-FVAR(1)
 Sof(C82A)=Sof(H82A)=Sof(H82B)=Sof(C83A)=Sof(H83A)=Sof(H83B)=Sof(H83C)=FVAR(1)
 Sof(F3B)=Sof(F4B)=Sof(F5B)=Sof(F6B)=1-FVAR(2)
 Sof(F3)=Sof(F4)=Sof(F5)=Sof(F6)=FVAR(2)
 Sof(F2C)=1-FVAR(3)
 Sof(F2B)=FVAR(3)
 Sof(F1B)=1-FVAR(4)
 Sof(F1)=FVAR(4)
 Sof(C90B)=Sof(H90D)=Sof(H90E)=Sof(H90F)=Sof(C91B)=Sof(C92B)=Sof(H92B)=
 Sof(C93B)=Sof(H93B)=Sof(C94B)=Sof(H94B)=Sof(C95B)=Sof(H95B)=Sof(C96B)=
 Sof(H96B)=1-FVAR(5)
 Sof(C90A)=Sof(H90A)=Sof(H90B)=Sof(H90C)=Sof(C91A)=Sof(C92A)=Sof(H92A)=
 Sof(C93A)=Sof(H93A)=Sof(C94A)=Sof(H94A)=Sof(C95A)=Sof(H95A)=Sof(C96A)=
 Sof(H96A)=FVAR(5)
7.a Secondary CH2 refined with riding coordinates:
 C14(H14A,H14B), C12(H12A,H12B), C22(H22A,H22B), C24(H24A,H24B), C42(H42A,
 H42B), C44(H44A,H44B), C52(H52A,H52B), C54(H54A,H54B), C72(H72A,H72B),
 C74(H74A,H74B), C84(H84A,H84B), C82A(H82A,H82B), C82B(H82C,H82D)
7.b Me refined with riding coordinates:
 C15(H15A,H15B,H15C), C13(H13A,H13B,H13C), C23(H23A,H23B,H23C), C25(H25A,H25B,
 H25C), C43(H43A,H43B,H43C), C45(H45A,H45B,H45C), C53(H53A,H53B,H53C), C55(H55A,
 H55B,H55C), C73(H73A,H73B,H73C), C75(H75A,H75B,H75C), C85(H85A,H85B,H85C),
 C83A(H83A,H83B,H83C), C83B(H83D,H83E,H83F)
7.c Aromatic/amide H refined with riding coordinates:
 C03(H03), C04(H04), C05(H05), C33(H33), C34(H34), C35(H35), C63(H63),
 C64(H64), C65(H65), C92A(H92A), C93A(H93A), C94A(H94A), C95A(H95A), C96A(H96A),
  C92B(H92B), C93B(H93B), C94B(H94B), C95B(H95B), C96B(H96B)
7.d Idealised Me refined as rotating group:
 C90A(H90A,H90B,H90C), C90B(H90D,H90E,H90F)
;
_olex2_submission_special_instructions 'No special instructions were received'

loop_
_space_group_symop_operation_xyz
'x, y, z'
'-x, y+1/2, -z+1/2'
'-x, -y, -z'
'x, -y-1/2, z-1/2'

loop_
_atom_site_label
_atom_site_type_symbol
_atom_site_fract_x
_atom_site_fract_y
_atom_site_fract_z
_atom_site_U_iso_or_equiv
_atom_site_adp_type
_atom_site_occupancy
_atom_site_site_symmetry_order
_atom_site_calc_flag
_atom_site_refinement_flags_posn
_atom_site_refinement_flags_adp
_atom_site_refinement_flags_occupancy
_atom_site_disorder_assembly
_atom_site_disorder_group
In1 In 1.21727(2) 0.98598(2) 0.38702(2) 0.03280(7) Uani 1 1 d . . . . .
In2 In 0.80167(2) 0.98978(2) 0.15713(2) 0.03418(7) Uani 1 1 d . . . . .
K K 1.01002(4) 0.98804(4) 0.27144(5) 0.03626(16) Uani 1 1 d . . . . .
N01 N 1.01024(14) 0.86163(13) 0.24201(18) 0.0340(7) Uani 1 1 d . . . . .
C02 C 1.07595(18) 0.83679(16) 0.2548(2) 0.0354(8) Uani 1 1 d . . . . .
C03 C 1.0834(2) 0.78856(18) 0.2112(3) 0.0486(10) Uani 1 1 d . . . . .
H03 H 1.130132 0.773063 0.221210 0.058 Uiso 1 1 calc R . . . .
C04 C 1.0203(2) 0.76403(19) 0.1530(3) 0.0575(12) Uani 1 1 d . . . . .
H04 H 1.023855 0.732103 0.122306 0.069 Uiso 1 1 calc R . . . .
C05 C 0.9521(2) 0.78732(18) 0.1408(3) 0.0478(10) Uani 1 1 d . . . . .
H05 H 0.908668 0.770572 0.103084 0.057 Uiso 1 1 calc R . . . .
C06 C 0.94907(18) 0.83607(16) 0.1853(2) 0.0368(8) Uani 1 1 d . . . . .
O10 O 1.13652(12) 0.91232(11) 0.35139(15) 0.0376(6) Uani 1 1 d . . . . .
C10 C 1.14432(18) 0.86452(16) 0.3192(2) 0.0340(8) Uani 1 1 d . . . . .
N10 N 1.20544(15) 0.83344(14) 0.33719(19) 0.0396(7) Uani 1 1 d . . . . .
C11 C 1.27498(18) 0.85204(16) 0.3851(2) 0.0357(8) Uani 1 1 d . . . . .
S10 S 1.31156(5) 0.91799(5) 0.36696(6) 0.0439(2) Uani 1 1 d . . . . .
N11 N 1.31700(16) 0.81458(15) 0.4401(2) 0.0461(8) Uani 1 1 d . . . . .
C14 C 1.2865(2) 0.7575(2) 0.4526(3) 0.0603(12) Uani 1 1 d . . . . .
H14A H 1.326878 0.729284 0.475576 0.072 Uiso 1 1 calc R . . . .
H14B H 1.252310 0.742203 0.400738 0.072 Uiso 1 1 calc R . . . .
C15 C 1.2467(3) 0.7627(3) 0.5071(4) 0.0926(18) Uani 1 1 d . . . . .
H15A H 1.228029 0.724613 0.513210 0.139 Uiso 1 1 calc R . . . .
H15B H 1.280526 0.777017 0.558932 0.139 Uiso 1 1 calc R . . . .
H15C H 1.205954 0.789936 0.484090 0.139 Uiso 1 1 calc R . . . .
C12 C 1.3957(2) 0.8268(2) 0.4950(3) 0.0679(14) Uani 1 1 d . . . . .
H12A H 1.405597 0.811273 0.548257 0.082 Uiso 1 1 calc R . . . .
H12B H 1.403738 0.869291 0.499792 0.082 Uiso 1 1 calc R . . . .
C13 C 1.4484(3) 0.7993(3) 0.4640(4) 0.103(2) Uani 1 1 d . . . . .
H13A H 1.498748 0.807878 0.500525 0.154 Uiso 1 1 calc R . . . .
H13B H 1.441109 0.757182 0.460050 0.154 Uiso 1 1 calc R . . . .
H13C H 1.439252 0.815132 0.411641 0.154 Uiso 1 1 calc R . . . .
O20 O 0.87638(12) 0.91367(11) 0.20663(15) 0.0392(6) Uani 1 1 d . . . . .
N20 N 0.81741(15) 0.83673(14) 0.1190(2) 0.0465(8) Uani 1 1 d . . . . .
C20 C 0.87540(18) 0.86590(16) 0.1688(2) 0.0364(8) Uani 1 1 d . . . . .
C21 C 0.7477(2) 0.85823(18) 0.0805(3) 0.0457(10) Uani 1 1 d . . . . .
S20 S 0.72963(5) 0.92729(5) 0.03374(6) 0.0507(3) Uani 1 1 d . . . . .
N21 N 0.69249(17) 0.82093(17) 0.0699(3) 0.0603(10) Uani 1 1 d . . . . .
C22 C 0.6124(2) 0.8359(3) 0.0196(4) 0.0847(18) Uani 1 1 d . . . . .
H22A H 0.610183 0.865732 -0.019784 0.102 Uiso 1 1 calc R . . . .
H22B H 0.587140 0.800819 -0.009618 0.102 Uiso 1 1 calc R . . . .
C23 C 0.5741(4) 0.8573(4) 0.0667(5) 0.135(3) Uani 1 1 d . . . . .
H23A H 0.523423 0.866176 0.031674 0.202 Uiso 1 1 calc R . . . .
H23B H 0.575111 0.827656 0.105004 0.202 Uiso 1 1 calc R . . . .
H23C H 0.598159 0.892584 0.094835 0.202 Uiso 1 1 calc R . . . .
C24 C 0.7086(3) 0.7615(2) 0.1090(4) 0.0746(15) Uani 1 1 d . . . . .
H24A H 0.667326 0.735087 0.080300 0.090 Uiso 1 1 calc R . . . .
H24B H 0.752723 0.745269 0.105003 0.090 Uiso 1 1 calc R . . . .
C25 C 0.7205(4) 0.7642(3) 0.1949(5) 0.116(2) Uani 1 1 d . . . . .
H25A H 0.730721 0.725132 0.217778 0.174 Uiso 1 1 calc R . . . .
H25B H 0.761976 0.789626 0.223670 0.174 Uiso 1 1 calc R . . . .
H25C H 0.676627 0.779451 0.198981 0.174 Uiso 1 1 calc R . . . .
N31 N 1.02703(14) 1.04109(13) 0.13054(17) 0.0320(6) Uani 1 1 d . . . . .
C32 C 1.09448(18) 1.05252(15) 0.1319(2) 0.0331(8) Uani 1 1 d . . . . .
C33 C 1.10496(19) 1.07383(17) 0.0656(2) 0.0396(9) Uani 1 1 d . . . . .
H33 H 1.152626 1.079902 0.067987 0.048 Uiso 1 1 calc R . . . .
C34 C 1.0428(2) 1.08586(18) -0.0044(2) 0.0460(10) Uani 1 1 d . . . . .
H34 H 1.048032 1.099513 -0.050245 0.055 Uiso 1 1 calc R . . . .
C35 C 0.9733(2) 1.07737(17) -0.0051(2) 0.0401(8) Uani 1 1 d . . . . .
H35 H 0.930779 1.086470 -0.050918 0.048 Uiso 1 1 calc R . . . .
C36 C 0.96739(18) 1.05510(15) 0.0631(2) 0.0340(8) Uani 1 1 d . . . . .
O40 O 1.14720(12) 1.00810(11) 0.26129(15) 0.0379(6) Uani 1 1 d . . . . .
C40 C 1.15867(17) 1.04143(16) 0.2108(2) 0.0328(8) Uani 1 1 d . . . . .
N40 N 1.22087(15) 1.06756(14) 0.21763(18) 0.0386(7) Uani 1 1 d . . . . .
C41 C 1.28158(18) 1.07721(16) 0.2863(2) 0.0370(8) Uani 1 1 d . . . . .
S40 S 1.28252(6) 1.08223(5) 0.38272(6) 0.0495(3) Uani 1 1 d . . . . .
N41 N 1.34293(15) 1.09071(15) 0.2756(2) 0.0457(8) Uani 1 1 d . . . . .
C42 C 1.4154(2) 1.1033(2) 0.3443(3) 0.0608(12) Uani 1 1 d . . . . .
H42A H 1.406328 1.119756 0.388941 0.073 Uiso 1 1 calc R . . . .
H42B H 1.442615 1.132501 0.327708 0.073 Uiso 1 1 calc R . . . .
C43 C 1.4615(3) 1.0478(3) 0.3716(4) 0.102(2) Uani 1 1 d . . . . .
H43A H 1.507831 1.056994 0.415826 0.153 Uiso 1 1 calc R . . . .
H43B H 1.434873 1.019122 0.388817 0.153 Uiso 1 1 calc R . . . .
H43C H 1.471110 1.031848 0.327670 0.153 Uiso 1 1 calc R . . . .
C44 C 1.3410(2) 1.0968(2) 0.1941(3) 0.0559(11) Uani 1 1 d . . . . .
H44A H 1.309903 1.065789 0.159790 0.067 Uiso 1 1 calc R . . . .
H44B H 1.390945 1.091638 0.196642 0.067 Uiso 1 1 calc R . . . .
C45 C 1.3117(3) 1.1555(2) 0.1577(3) 0.0673(13) Uani 1 1 d . . . . .
H45A H 1.311381 1.157725 0.104586 0.101 Uiso 1 1 calc R . . . .
H45B H 1.261953 1.160466 0.154051 0.101 Uiso 1 1 calc R . . . .
H45C H 1.342954 1.186301 0.190883 0.101 Uiso 1 1 calc R . . . .
O50 O 0.89326(12) 1.01257(11) 0.12375(15) 0.0390(6) Uani 1 1 d . . . . .
N50 N 0.83630(15) 1.06917(14) 0.00657(18) 0.0394(7) Uani 1 1 d . . . . .
C50 C 0.89284(17) 1.04459(16) 0.0666(2) 0.0334(8) Uani 1 1 d . . . . .
C51 C 0.76759(18) 1.07739(16) 0.0039(2) 0.0377(8) Uani 1 1 d . . . . .
S50 S 0.74685(5) 1.08751(5) 0.08794(6) 0.0463(2) Uani 1 1 d . . . . .
N51 N 0.71388(16) 1.08393(14) -0.07018(19) 0.0436(8) Uani 1 1 d . . . . .
C52 C 0.6363(2) 1.0996(2) -0.0855(3) 0.0583(12) Uani 1 1 d . . . . .
H52A H 0.617220 1.127153 -0.130264 0.070 Uiso 1 1 calc R . . . .
H52B H 0.635494 1.119095 -0.038137 0.070 Uiso 1 1 calc R . . . .
C53 C 0.5868(2) 1.0461(3) -0.1047(4) 0.091(2) Uani 1 1 d . . . . .
H53A H 0.537050 1.058042 -0.114165 0.137 Uiso 1 1 calc R . . . .
H53B H 0.586702 1.027075 -0.152076 0.137 Uiso 1 1 calc R . . . .
H53C H 0.604966 1.019022 -0.060002 0.137 Uiso 1 1 calc R . . . .
C54 C 0.7314(2) 1.0816(2) -0.1406(2) 0.0524(11) Uani 1 1 d . . . . .
H54A H 0.687336 1.069808 -0.187335 0.063 Uiso 1 1 calc R . . . .
H54B H 0.769616 1.052012 -0.132148 0.063 Uiso 1 1 calc R . . . .
C55 C 0.7582(3) 1.1409(2) -0.1567(3) 0.0704(14) Uani 1 1 d . . . . .
H55A H 0.769332 1.138066 -0.203544 0.106 Uiso 1 1 calc R . . . .
H55B H 0.720078 1.170098 -0.166009 0.106 Uiso 1 1 calc R . . . .
H55C H 0.802264 1.152322 -0.110886 0.106 Uiso 1 1 calc R . . . .
N61 N 0.99447(15) 1.05246(13) 0.40670(17) 0.0356(7) Uani 1 1 d . . . . .
C62 C 1.05402(18) 1.06312(16) 0.4762(2) 0.0356(8) Uani 1 1 d . . . . .
C63 C 1.0477(2) 1.08544(18) 0.5438(2) 0.0462(9) Uani 1 1 d . . . . .
H63 H 1.090221 1.091971 0.590757 0.055 Uiso 1 1 calc R . . . .
C64 C 0.9777(2) 1.09824(19) 0.5420(2) 0.0482(10) Uani 1 1 d . . . . .
H64 H 0.972448 1.113453 0.587048 0.058 Uiso 1 1 calc R . . . .
C65 C 0.9161(2) 1.08749(17) 0.4704(2) 0.0429(9) Uani 1 1 d . . . . .
H65 H 0.868319 1.095564 0.466384 0.051 Uiso 1 1 calc R . . . .
C66 C 0.92724(19) 1.06440(16) 0.4050(2) 0.0371(8) Uani 1 1 d . . . . .
O70 O 1.12754(12) 1.02690(11) 0.40981(14) 0.0381(6) Uani 1 1 d . . . . .
C70 C 1.12844(18) 1.04731(15) 0.4756(2) 0.0348(8) Uani 1 1 d . . . . .
N70 N 1.18558(15) 1.05985(14) 0.54234(18) 0.0412(7) Uani 1 1 d . . . . .
C71 C 1.25688(19) 1.04325(18) 0.5617(2) 0.0402(9) Uani 1 1 d . . . . .
S70 S 1.28236(5) 0.97368(5) 0.53903(6) 0.0441(2) Uani 1 1 d . . . . .
N71 N 1.30850(17) 1.08079(16) 0.6076(2) 0.0480(8) Uani 1 1 d . . . . .
C72 C 1.3892(2) 1.0669(2) 0.6424(3) 0.0613(12) Uani 1 1 d . . . . .
H72A H 1.411814 1.082114 0.697094 0.074 Uiso 1 1 calc R . . . .
H72B H 1.395630 1.024265 0.644922 0.074 Uiso 1 1 calc R . . . .
C73 C 1.4281(3) 1.0924(3) 0.5947(3) 0.0815(16) Uani 1 1 d . . . . .
H73A H 1.479955 1.082252 0.619640 0.122 Uiso 1 1 calc R . . . .
H73B H 1.406693 1.076896 0.540797 0.122 Uiso 1 1 calc R . . . .
H73C H 1.422878 1.134746 0.592970 0.122 Uiso 1 1 calc R . . . .
C74 C 1.2866(2) 1.1384(2) 0.6294(3) 0.0637(13) Uani 1 1 d . . . . .
H74A H 1.327971 1.154202 0.675826 0.076 Uiso 1 1 calc R . . . .
H74B H 1.245271 1.132469 0.644743 0.076 Uiso 1 1 calc R . . . .
C75 C 1.2644(3) 1.1827(2) 0.5617(4) 0.0912(18) Uani 1 1 d . . . . .
H75A H 1.250764 1.219241 0.579033 0.137 Uiso 1 1 calc R . . . .
H75B H 1.305514 1.189398 0.546964 0.137 Uiso 1 1 calc R . . . .
H75C H 1.222800 1.167662 0.515875 0.137 Uiso 1 1 calc R . . . .
O80 O 0.87813(12) 1.02616(12) 0.27225(15) 0.0409(6) Uani 1 1 d . . . . .
C80 C 0.86239(18) 1.04986(16) 0.3268(2) 0.0368(8) Uani 1 1 d . . . . .
N80 N 0.79691(16) 1.06655(15) 0.32300(19) 0.0437(8) Uani 1 1 d . . . . .
C81 C 0.73022(19) 1.04864(19) 0.2677(2) 0.0439(9) Uani 1 1 d . . . . .
S80 S 0.71239(5) 0.97842(5) 0.22473(7) 0.0503(3) Uani 1 1 d . . . . .
N81 N 0.67596(17) 1.08735(18) 0.2534(2) 0.0631(11) Uani 1 1 d . . . . .
C84 C 0.6903(3) 1.1453(2) 0.2927(3) 0.0710(15) Uani 1 1 d . . . . .
H84A H 0.724641 1.140583 0.348766 0.085 Uiso 1 1 calc R . . . .
H84B H 0.644103 1.161074 0.291812 0.085 Uiso 1 1 calc R . . . .
C85 C 0.7228(3) 1.1890(3) 0.2523(4) 0.099(2) Uani 1 1 d . . . . .
H85A H 0.731207 1.226273 0.280145 0.149 Uiso 1 1 calc R . . . .
H85B H 0.769102 1.174036 0.254003 0.149 Uiso 1 1 calc R . . . .
H85C H 0.688570 1.194525 0.197054 0.149 Uiso 1 1 calc R . . . .
C82A C 0.6045(7) 1.0888(7) 0.1788(12) 0.058(5) Uani 0.387(17) 1 d . . P A 1
H82A H 0.594195 1.128539 0.156763 0.069 Uiso 0.387(17) 1 calc R . P A 1
H82B H 0.607202 1.062371 0.137854 0.069 Uiso 0.387(17) 1 calc R . P A 1
C83A C 0.5463(10) 1.0691(7) 0.2053(10) 0.082(6) Uani 0.387(17) 1 d . . P A 1
H83A H 0.498893 1.069034 0.159917 0.123 Uiso 0.387(17) 1 calc R . P A 1
H83B H 0.557579 1.029802 0.227133 0.123 Uiso 0.387(17) 1 calc R . P A 1
H83C H 0.544650 1.095572 0.245927 0.123 Uiso 0.387(17) 1 calc R . P A 1
C82B C 0.5934(6) 1.0649(6) 0.2104(6) 0.071(3) Uani 0.613(17) 1 d . U P A 2
H82C H 0.592053 1.022225 0.204161 0.085 Uiso 0.613(17) 1 calc R . P A 2
H82D H 0.565059 1.075704 0.241433 0.085 Uiso 0.613(17) 1 calc R . P A 2
C83B C 0.5624(7) 1.0950(6) 0.1292(7) 0.106(5) Uani 0.613(17) 1 d . U P A 2
H83D H 0.511619 1.082953 0.099696 0.158 Uiso 0.613(17) 1 calc R . P A 2
H83E H 0.564463 1.137111 0.136544 0.158 Uiso 0.613(17) 1 calc R . P A 2
H83F H 0.591295 1.083954 0.099496 0.158 Uiso 0.613(17) 1 calc R . P A 2
P P 0.49041(6) 0.76405(6) 0.23525(10) 0.0680(4) Uani 1 1 d . U . . .
F3 F 0.5294(14) 0.7541(8) 0.3232(10) 0.145(7) Uani 0.457(19) 1 d . U P B 1
F4 F 0.5676(6) 0.7605(8) 0.2269(15) 0.138(6) Uani 0.457(19) 1 d . U P B 1
F5 F 0.4505(8) 0.7747(6) 0.1359(6) 0.104(5) Uani 0.457(19) 1 d . U P B 1
F6 F 0.4127(6) 0.7680(5) 0.2351(14) 0.134(6) Uani 0.457(19) 1 d D U P B 1
F3B F 0.5628(6) 0.7674(6) 0.3178(11) 0.136(6) Uani 0.543(19) 1 d . U P B 2
F4B F 0.5382(12) 0.7496(9) 0.1913(13) 0.185(7) Uani 0.543(19) 1 d . U P B 2
F5B F 0.4135(6) 0.7591(4) 0.1646(7) 0.109(5) Uani 0.543(19) 1 d . U P B 2
F6B F 0.4455(8) 0.7640(9) 0.2890(9) 0.203(7) Uani 0.543(19) 1 d . U P B 2
F2B F 0.4920(6) 0.8326(3) 0.2410(7) 0.160(5) Uani 0.76(3) 1 d D U P B 1
F2C F 0.5032(13) 0.8220(17) 0.204(3) 0.160(11) Uani 0.24(3) 1 d . U P B 2
F1 F 0.4868(7) 0.6960(5) 0.2226(14) 0.118(4) Uani 0.68(5) 1 d . U P B 1
F1B F 0.4855(12) 0.6960(12) 0.252(3) 0.116(7) Uani 0.32(5) 1 d . U P B 2
C90A C 1.0905(6) 1.2489(5) 0.1126(9) 0.160(5) Uani 0.731(11) 1 d . U P C 1
H90A H 1.052037 1.259194 0.061207 0.239 Uiso 0.731(11) 1 calc GR . P C 1
H90B H 1.128106 1.226077 0.104499 0.239 Uiso 0.731(11) 1 calc GR . P C 1
H90C H 1.112348 1.284341 0.141913 0.239 Uiso 0.731(11) 1 calc GR . P C 1
C91A C 1.0543(5) 1.2093(3) 0.1649(6) 0.124(3) Uani 0.731(11) 1 d . U P C 1
C92A C 1.0924(4) 1.1784(3) 0.2416(6) 0.115(3) Uani 0.731(11) 1 d . U P C 1
H92A H 1.143959 1.180697 0.268280 0.138 Uiso 0.731(11) 1 calc R . P C 1
C93A C 1.0537(5) 1.1471(3) 0.2733(5) 0.111(3) Uani 0.731(11) 1 d . U P C 1
H93A H 1.077888 1.125890 0.320861 0.133 Uiso 0.731(11) 1 calc R . P C 1
C94A C 0.9735(5) 1.1465(3) 0.2325(5) 0.110(2) Uani 0.731(11) 1 d . U P C 1
H94A H 0.945786 1.124135 0.253545 0.132 Uiso 0.731(11) 1 calc R . P C 1
C95A C 0.9381(5) 1.1781(3) 0.1639(5) 0.117(3) Uani 0.731(11) 1 d . U P C 1
H95A H 0.886361 1.178529 0.140661 0.141 Uiso 0.731(11) 1 calc R . P C 1
C96A C 0.9763(5) 1.2101(4) 0.1268(6) 0.112(5) Uani 0.731(11) 1 d . U P C 1
H96A H 0.951251 1.230992 0.079157 0.134 Uiso 0.731(11) 1 calc R . P C 1
C90B C 0.9584(14) 1.2421(8) 0.0470(18) 0.108(8) Uani 0.269(11) 1 d . U P C 2
H90D H 1.000729 1.265143 0.050524 0.162 Uiso 0.269(11) 1 calc GR . P C 2
H90E H 0.916491 1.267808 0.035813 0.162 Uiso 0.269(11) 1 calc GR . P C 2
H90F H 0.946851 1.213602 0.004303 0.162 Uiso 0.269(11) 1 calc GR . P C 2
C91B C 0.9763(5) 1.2101(4) 0.1268(6) 0.239(19) Uani 0.269(11) 1 d . U P C 2
C92B C 1.0543(5) 1.2093(3) 0.1649(6) 0.115(3) Uani 0.269(11) 1 d . U P C 2
H92B H 1.082074 1.228639 0.141068 0.138 Uiso 0.269(11) 1 calc R . P C 2
C93B C 1.0924(4) 1.1784(3) 0.2416(6) 0.111(3) Uani 0.269(11) 1 d . U P C 2
H93B H 1.143959 1.180697 0.268280 0.133 Uiso 0.269(11) 1 calc R . P C 2
C94B C 1.0537(5) 1.1471(3) 0.2733(5) 0.110(2) Uani 0.269(11) 1 d . U P C 2
H94B H 1.077888 1.125890 0.320861 0.132 Uiso 0.269(11) 1 calc R . P C 2
C95B C 0.9735(5) 1.1465(3) 0.2325(5) 0.117(3) Uani 0.269(11) 1 d . U P C 2
H95B H 0.945786 1.124135 0.253545 0.141 Uiso 0.269(11) 1 calc R . P C 2
C96B C 0.9381(5) 1.1781(3) 0.1639(5) 0.112(5) Uani 0.269(11) 1 d . U P C 2
H96B H 0.886361 1.178529 0.140661 0.134 Uiso 0.269(11) 1 calc R . P C 2

loop_
_atom_site_aniso_label
_atom_site_aniso_U_11
_atom_site_aniso_U_22
_atom_site_aniso_U_33
_atom_site_aniso_U_23
_atom_site_aniso_U_13
_atom_site_aniso_U_12
In1 0.02805(12) 0.03892(14) 0.03174(14) -0.00024(12) 0.01245(10) -0.00216(10)
In2 0.02795(12) 0.04117(14) 0.03398(14) 0.00294(12) 0.01314(10) 0.00151(10)
K 0.0301(3) 0.0427(4) 0.0363(4) -0.0004(4) 0.0138(3) 0.0002(3)
N01 0.0300(14) 0.0342(16) 0.0379(17) 0.0046(13) 0.0141(13) -0.0020(11)
C02 0.0338(17) 0.0333(19) 0.041(2) 0.0041(17) 0.0166(15) 0.0001(14)
C03 0.0381(19) 0.044(2) 0.056(3) -0.008(2) 0.0113(18) 0.0043(17)
C04 0.055(2) 0.046(2) 0.066(3) -0.022(2) 0.019(2) -0.0008(19)
C05 0.040(2) 0.042(2) 0.051(3) -0.008(2) 0.0084(18) -0.0061(17)
C06 0.0348(17) 0.0346(19) 0.041(2) 0.0053(17) 0.0153(16) -0.0030(15)
O10 0.0297(11) 0.0366(14) 0.0482(15) -0.0035(12) 0.0175(11) -0.0027(10)
C10 0.0336(17) 0.0333(19) 0.038(2) 0.0063(17) 0.0173(15) -0.0001(14)
N10 0.0303(14) 0.0415(17) 0.0425(18) -0.0006(15) 0.0100(13) 0.0037(13)
C11 0.0362(18) 0.041(2) 0.0307(19) 0.0001(17) 0.0149(16) 0.0060(15)
S10 0.0339(4) 0.0494(6) 0.0520(6) 0.0004(5) 0.0212(4) 0.0014(4)
N11 0.0385(16) 0.0471(19) 0.0425(19) 0.0026(16) 0.0058(15) 0.0055(14)
C14 0.062(3) 0.049(3) 0.058(3) 0.016(2) 0.012(2) 0.005(2)
C15 0.107(4) 0.096(4) 0.075(4) 0.018(4) 0.037(3) -0.019(4)
C12 0.046(2) 0.069(3) 0.059(3) 0.004(3) -0.009(2) 0.006(2)
C13 0.041(3) 0.123(5) 0.128(6) -0.015(5) 0.018(3) 0.013(3)
O20 0.0326(12) 0.0396(15) 0.0413(15) 0.0050(12) 0.0109(11) 0.0030(10)
N20 0.0325(15) 0.0430(18) 0.057(2) 0.0006(17) 0.0110(15) -0.0050(13)
C20 0.0337(18) 0.035(2) 0.041(2) 0.0062(17) 0.0158(16) -0.0026(15)
C21 0.038(2) 0.048(2) 0.050(2) -0.005(2) 0.0172(18) -0.0046(17)
S20 0.0470(5) 0.0497(6) 0.0419(6) -0.0013(5) 0.0042(5) -0.0021(4)
N21 0.0361(17) 0.059(2) 0.081(3) 0.002(2) 0.0188(18) -0.0121(16)
C22 0.042(2) 0.084(4) 0.124(5) 0.010(4) 0.030(3) -0.005(2)
C23 0.077(4) 0.201(9) 0.133(7) 0.010(6) 0.050(4) 0.024(5)
C24 0.056(3) 0.063(3) 0.103(5) 0.002(3) 0.030(3) -0.016(2)
C25 0.124(5) 0.123(6) 0.129(7) 0.042(5) 0.079(5) 0.019(4)
N31 0.0333(14) 0.0348(16) 0.0316(15) -0.0005(13) 0.0169(12) -0.0021(12)
C32 0.0344(17) 0.0319(18) 0.0346(19) -0.0007(16) 0.0157(15) -0.0037(14)
C33 0.0352(18) 0.049(2) 0.038(2) 0.0015(18) 0.0181(16) -0.0062(16)
C34 0.054(2) 0.051(2) 0.038(2) 0.009(2) 0.0245(19) -0.0019(19)
C35 0.0416(19) 0.046(2) 0.033(2) 0.0086(18) 0.0161(16) 0.0031(16)
C36 0.0357(17) 0.0322(18) 0.0340(19) 0.0023(16) 0.0141(15) 0.0012(14)
O40 0.0309(12) 0.0464(14) 0.0351(13) 0.0028(12) 0.0121(10) -0.0059(11)
C40 0.0332(17) 0.0374(19) 0.0330(18) -0.0004(17) 0.0188(15) 0.0008(14)
N40 0.0328(15) 0.0463(18) 0.0387(17) -0.0049(15) 0.0165(13) -0.0098(13)
C41 0.0331(17) 0.0353(19) 0.044(2) -0.0009(17) 0.0167(16) -0.0056(14)
S40 0.0543(6) 0.0540(6) 0.0390(5) -0.0068(5) 0.0177(5) -0.0221(5)
N41 0.0332(15) 0.055(2) 0.051(2) -0.0057(17) 0.0192(15) -0.0109(14)
C42 0.036(2) 0.070(3) 0.070(3) -0.004(3) 0.015(2) -0.017(2)
C43 0.045(3) 0.101(5) 0.131(6) 0.010(4) 0.006(3) -0.003(3)
C44 0.041(2) 0.072(3) 0.064(3) -0.014(3) 0.031(2) -0.014(2)
C45 0.089(3) 0.065(3) 0.057(3) -0.007(3) 0.039(3) -0.025(3)
O50 0.0300(12) 0.0489(14) 0.0386(13) 0.0124(13) 0.0144(10) 0.0001(11)
N50 0.0354(15) 0.0481(18) 0.0338(17) 0.0058(15) 0.0131(13) 0.0040(13)
C50 0.0312(17) 0.036(2) 0.0308(19) -0.0013(17) 0.0107(15) -0.0014(14)
C51 0.0337(17) 0.0336(19) 0.041(2) 0.0064(17) 0.0104(16) 0.0057(14)
S50 0.0472(5) 0.0497(6) 0.0470(6) 0.0098(5) 0.0242(5) 0.0155(4)
N51 0.0380(16) 0.0451(19) 0.0416(19) 0.0056(16) 0.0099(14) 0.0055(14)
C52 0.037(2) 0.064(3) 0.062(3) 0.005(2) 0.009(2) 0.0147(19)
C53 0.039(2) 0.084(4) 0.135(6) -0.002(4) 0.018(3) 0.002(2)
C54 0.048(2) 0.066(3) 0.035(2) -0.003(2) 0.0086(18) 0.003(2)
C55 0.090(3) 0.073(3) 0.046(3) 0.003(3) 0.024(3) -0.005(3)
N61 0.0342(15) 0.0409(17) 0.0344(16) -0.0018(14) 0.0167(13) 0.0010(13)
C62 0.0363(18) 0.036(2) 0.036(2) -0.0029(17) 0.0161(16) -0.0006(15)
C63 0.041(2) 0.054(2) 0.043(2) -0.009(2) 0.0171(17) -0.0031(18)
C64 0.052(2) 0.057(3) 0.042(2) -0.013(2) 0.0257(19) -0.0013(19)
C65 0.0406(19) 0.047(2) 0.045(2) -0.002(2) 0.0219(18) 0.0032(17)
C66 0.0365(18) 0.039(2) 0.040(2) 0.0020(17) 0.0203(16) 0.0031(15)
O70 0.0325(12) 0.0517(16) 0.0301(13) -0.0045(12) 0.0127(10) 0.0024(11)
C70 0.0345(17) 0.0347(19) 0.036(2) -0.0009(17) 0.0148(16) -0.0016(14)
N70 0.0337(15) 0.0538(19) 0.0334(17) -0.0115(16) 0.0107(13) -0.0036(14)
C71 0.0371(18) 0.056(2) 0.0253(18) -0.0049(18) 0.0109(15) -0.0048(17)
S70 0.0396(5) 0.0562(6) 0.0336(5) 0.0028(5) 0.0117(4) 0.0050(4)
N71 0.0401(17) 0.060(2) 0.0377(18) -0.0108(17) 0.0095(14) -0.0085(15)
C72 0.038(2) 0.080(3) 0.056(3) -0.011(3) 0.008(2) -0.008(2)
C73 0.054(3) 0.109(5) 0.077(4) -0.004(3) 0.022(3) -0.011(3)
C74 0.059(3) 0.066(3) 0.056(3) -0.024(3) 0.013(2) -0.014(2)
C75 0.093(4) 0.067(4) 0.097(5) -0.003(3) 0.021(3) -0.002(3)
O80 0.0310(12) 0.0583(17) 0.0363(14) -0.0053(13) 0.0165(11) 0.0011(11)
C80 0.0341(17) 0.040(2) 0.040(2) 0.0035(17) 0.0185(16) 0.0019(15)
N80 0.0360(16) 0.055(2) 0.0413(18) -0.0012(16) 0.0173(14) 0.0066(14)
C81 0.0352(18) 0.059(3) 0.044(2) 0.004(2) 0.0223(17) 0.0046(17)
S80 0.0410(5) 0.0633(7) 0.0545(6) -0.0027(5) 0.0277(5) -0.0088(5)
N81 0.0333(17) 0.083(3) 0.061(2) -0.011(2) 0.0058(16) 0.0186(17)
C84 0.053(3) 0.078(3) 0.080(4) -0.016(3) 0.025(3) 0.021(2)
C85 0.103(4) 0.079(4) 0.132(6) 0.002(4) 0.063(4) 0.013(3)
C82A 0.024(7) 0.059(9) 0.078(13) -0.008(8) 0.009(8) 0.002(6)
C83A 0.046(9) 0.089(10) 0.121(14) -0.001(10) 0.045(8) -0.005(7)
C82B 0.046(7) 0.101(8) 0.072(6) 0.017(6) 0.031(5) 0.012(5)
C83B 0.050(6) 0.164(11) 0.078(7) 0.032(7) 0.001(6) 0.003(6)
P 0.0409(6) 0.0554(7) 0.0905(11) -0.0106(8) 0.0089(6) -0.0011(5)
F3 0.199(17) 0.121(10) 0.094(6) 0.042(7) 0.038(8) 0.036(12)
F4 0.050(5) 0.134(9) 0.226(15) 0.097(11) 0.055(7) 0.017(5)
F5 0.115(9) 0.094(7) 0.079(5) -0.017(5) 0.015(5) 0.022(6)
F6 0.075(7) 0.133(8) 0.210(17) -0.032(10) 0.074(10) 0.027(6)
F3B 0.068(5) 0.088(6) 0.161(9) -0.008(7) -0.047(5) -0.008(4)
F4B 0.183(15) 0.204(12) 0.235(16) 0.019(12) 0.153(13) -0.001(12)
F5B 0.098(6) 0.090(5) 0.076(6) -0.020(5) -0.031(5) -0.009(4)
F6B 0.111(9) 0.389(19) 0.119(9) -0.097(11) 0.056(7) -0.002(10)
F2B 0.166(7) 0.045(3) 0.133(6) -0.020(3) -0.079(5) 0.012(3)
F2C 0.074(12) 0.112(11) 0.26(3) 0.078(15) 0.029(14) -0.010(10)
F1 0.125(6) 0.060(4) 0.203(11) -0.027(5) 0.100(7) 0.005(4)
F1B 0.069(9) 0.097(8) 0.164(18) 0.035(8) 0.030(8) -0.044(7)
C90A 0.128(9) 0.090(7) 0.240(15) 0.037(8) 0.053(9) -0.009(6)
C91A 0.161(7) 0.080(6) 0.158(8) -0.027(6) 0.093(7) -0.016(6)
C92A 0.105(6) 0.080(6) 0.155(8) -0.034(5) 0.049(5) 0.000(5)
C93A 0.171(6) 0.055(5) 0.120(7) -0.003(5) 0.072(5) 0.028(5)
C94A 0.173(5) 0.060(5) 0.137(7) -0.030(5) 0.102(6) -0.014(5)
C95A 0.134(6) 0.091(8) 0.134(8) -0.041(6) 0.063(6) -0.020(6)
C96A 0.147(6) 0.073(12) 0.123(8) -0.041(8) 0.064(6) -0.012(8)
C90B 0.129(18) 0.021(9) 0.162(18) 0.003(12) 0.048(12) -0.002(10)
C91B 0.204(11) 0.14(5) 0.37(3) -0.17(3) 0.10(2) -0.06(3)
C92B 0.105(6) 0.080(6) 0.155(8) -0.034(5) 0.049(5) 0.000(5)
C93B 0.171(6) 0.055(5) 0.120(7) -0.003(5) 0.072(5) 0.028(5)
C94B 0.173(5) 0.060(5) 0.137(7) -0.030(5) 0.102(6) -0.014(5)
C95B 0.134(6) 0.091(8) 0.134(8) -0.041(6) 0.063(6) -0.020(6)
C96B 0.147(6) 0.073(12) 0.123(8) -0.041(8) 0.064(6) -0.012(8)

loop_
_atom_type_symbol
_atom_type_description
_atom_type_scat_dispersion_real
_atom_type_scat_dispersion_imag
_atom_type_scat_source
In In -0.7276 1.3100 'International Tables Vol C Tables 4.2.6.8 and 6.1.1.4'
K K 0.2009 0.2494 'International Tables Vol C Tables 4.2.6.8 and 6.1.1.4'
N N 0.0061 0.0033 'International Tables Vol C Tables 4.2.6.8 and 6.1.1.4'
O O 0.0106 0.0060 'International Tables Vol C Tables 4.2.6.8 and 6.1.1.4'
P P 0.1023 0.0942 'International Tables Vol C Tables 4.2.6.8 and 6.1.1.4'
S S 0.1246 0.1234 'International Tables Vol C Tables 4.2.6.8 and 6.1.1.4'
F F 0.0171 0.0103 'International Tables Vol C Tables 4.2.6.8 and 6.1.1.4'
C C 0.0033 0.0016 'International Tables Vol C Tables 4.2.6.8 and 6.1.1.4'
H H 0.0000 0.0000 'International Tables Vol C Tables 4.2.6.8 and 6.1.1.4'

loop_
_geom_angle_atom_site_label_1
_geom_angle_atom_site_label_2
_geom_angle_atom_site_label_3
_geom_angle
_geom_angle_site_symmetry_1
_geom_angle_site_symmetry_3
_geom_angle_publ_flag
O10 In1 S10 88.97(6) . . ?
O10 In1 S40 161.40(7) . . ?
O10 In1 S70 102.75(7) . . ?
O40 In1 O10 78.10(9) . . ?
O40 In1 S10 100.15(7) . . ?
O40 In1 S40 83.39(7) . . ?
O40 In1 S70 169.08(7) . . ?
S40 In1 S10 96.09(3) . . ?
O70 In1 O10 80.43(9) . . ?
O70 In1 S10 167.95(7) . . ?
O70 In1 O40 83.36(9) . . ?
O70 In1 S40 95.77(7) . . ?
O70 In1 S70 86.04(7) . . ?
S70 In1 S10 90.77(3) . . ?
S70 In1 S40 95.09(3) . . ?
O20 In2 S20 88.03(7) . . ?
O20 In2 S50 162.67(7) . . ?
O20 In2 S80 101.70(7) . . ?
S20 In2 S50 94.32(4) . . ?
O50 In2 O20 78.94(9) . . ?
O50 In2 S20 96.62(7) . . ?
O50 In2 S50 83.74(7) . . ?
O50 In2 S80 166.39(7) . . ?
O80 In2 O20 79.50(9) . . ?
O80 In2 S20 167.53(7) . . ?
O80 In2 O50 81.37(9) . . ?
O80 In2 S50 97.68(8) . . ?
O80 In2 S80 85.37(7) . . ?
S80 In2 S20 96.98(4) . . ?
S80 In2 S50 95.06(3) . . ?
N01 K O20 55.33(7) . . ?
N01 K N31 103.34(8) . . ?
N01 K N61 129.88(9) . . ?
O10 K N01 56.14(7) . . ?
O10 K O20 108.15(7) . . ?
O10 K N31 107.32(7) . . ?
O10 K N61 103.50(8) . . ?
O20 K N31 106.46(8) . . ?
O20 K N61 103.61(8) . . ?
N31 K N61 126.78(9) . . ?
O40 K N01 94.21(8) . . ?
O40 K O10 58.22(7) . . ?
O40 K O20 142.45(8) . . ?
O40 K N31 55.34(7) . . ?
O40 K N61 113.43(8) . . ?
O50 K N01 94.67(8) . . ?
O50 K O10 143.99(8) . . ?
O50 K O20 58.27(7) . . ?
O50 K N31 55.11(7) . . ?
O50 K O40 110.08(8) . . ?
O50 K N61 111.99(8) . . ?
O70 K N01 114.48(8) . . ?
O70 K O10 60.05(7) . . ?
O70 K O20 145.64(8) . . ?
O70 K N31 107.89(8) . . ?
O70 K O40 62.57(7) . . ?
O70 K O50 149.90(8) . . ?
O70 K N61 54.98(7) . . ?
O80 K N01 112.46(8) . . ?
O80 K O10 144.18(8) . . ?
O80 K O20 59.06(7) . . ?
O80 K N31 108.43(8) . . ?
O80 K O40 152.22(8) . . ?
O80 K O50 61.93(7) . . ?
O80 K N61 55.01(8) . . ?
O80 K O70 109.80(8) . . ?
C02 N01 K 116.9(2) . . ?
C02 N01 C06 116.7(3) . . ?
C06 N01 K 119.5(2) . . ?
N01 C02 C03 123.2(3) . . ?
N01 C02 C10 116.9(3) . . ?
C03 C02 C10 119.9(3) . . ?
C02 C03 H03 120.6 . . ?
C04 C03 C02 118.8(4) . . ?
C04 C03 H03 120.6 . . ?
C03 C04 H04 120.5 . . ?
C05 C04 C03 119.1(4) . . ?
C05 C04 H04 120.5 . . ?
C04 C05 H05 120.6 . . ?
C04 C05 C06 118.9(4) . . ?
C06 C05 H05 120.6 . . ?
N01 C06 C05 123.2(3) . . ?
N01 C06 C20 116.4(3) . . ?
C05 C06 C20 120.3(3) . . ?
In1 O10 K 94.06(8) . . ?
C10 O10 In1 124.8(2) . . ?
C10 O10 K 121.1(2) . . ?
O10 C10 C02 118.2(3) . . ?
O10 C10 N10 127.7(3) . . ?
N10 C10 C02 114.0(3) . . ?
C10 N10 C11 125.2(3) . . ?
N10 C11 S10 122.1(3) . . ?
N11 C11 N10 116.5(3) . . ?
N11 C11 S10 120.9(3) . . ?
C11 S10 In1 96.26(11) . . ?
C11 N11 C14 120.6(3) . . ?
C11 N11 C12 123.4(4) . . ?
C14 N11 C12 115.9(3) . . ?
N11 C14 H14A 109.0 . . ?
N11 C14 H14B 109.0 . . ?
N11 C14 C15 112.7(4) . . ?
H14A C14 H14B 107.8 . . ?
C15 C14 H14A 109.0 . . ?
C15 C14 H14B 109.0 . . ?
C14 C15 H15A 109.5 . . ?
C14 C15 H15B 109.5 . . ?
C14 C15 H15C 109.5 . . ?
H15A C15 H15B 109.5 . . ?
H15A C15 H15C 109.5 . . ?
H15B C15 H15C 109.5 . . ?
N11 C12 H12A 109.4 . . ?
N11 C12 H12B 109.4 . . ?
N11 C12 C13 111.2(4) . . ?
H12A C12 H12B 108.0 . . ?
C13 C12 H12A 109.4 . . ?
C13 C12 H12B 109.4 . . ?
C12 C13 H13A 109.5 . . ?
C12 C13 H13B 109.5 . . ?
C12 C13 H13C 109.5 . . ?
H13A C13 H13B 109.5 . . ?
H13A C13 H13C 109.5 . . ?
H13B C13 H13C 109.5 . . ?
In2 O20 K 93.25(8) . . ?
C20 O20 In2 125.5(2) . . ?
C20 O20 K 121.1(2) . . ?
C20 N20 C21 126.3(3) . . ?
O20 C20 C06 117.8(3) . . ?
O20 C20 N20 128.0(3) . . ?
N20 C20 C06 114.1(3) . . ?
N20 C21 S20 122.5(3) . . ?
N21 C21 N20 116.5(4) . . ?
N21 C21 S20 120.4(3) . . ?
C21 S20 In2 98.00(14) . . ?
C21 N21 C22 122.7(4) . . ?
C21 N21 C24 120.0(3) . . ?
C24 N21 C22 117.3(4) . . ?
N21 C22 H22A 109.0 . . ?
N21 C22 H22B 109.0 . . ?
H22A C22 H22B 107.8 . . ?
C23 C22 N21 112.9(6) . . ?
C23 C22 H22A 109.0 . . ?
C23 C22 H22B 109.0 . . ?
C22 C23 H23A 109.5 . . ?
C22 C23 H23B 109.5 . . ?
C22 C23 H23C 109.5 . . ?
H23A C23 H23B 109.5 . . ?
H23A C23 H23C 109.5 . . ?
H23B C23 H23C 109.5 . . ?
N21 C24 H24A 109.2 . . ?
N21 C24 H24B 109.2 . . ?
H24A C24 H24B 107.9 . . ?
C25 C24 N21 112.0(5) . . ?
C25 C24 H24A 109.2 . . ?
C25 C24 H24B 109.2 . . ?
C24 C25 H25A 109.5 . . ?
C24 C25 H25B 109.5 . . ?
C24 C25 H25C 109.5 . . ?
H25A C25 H25B 109.5 . . ?
H25A C25 H25C 109.5 . . ?
H25B C25 H25C 109.5 . . ?
C32 N31 K 121.3(2) . . ?
C32 N31 C36 117.6(3) . . ?
C36 N31 K 121.1(2) . . ?
N31 C32 C33 123.0(3) . . ?
N31 C32 C40 115.4(3) . . ?
C33 C32 C40 121.5(3) . . ?
C32 C33 H33 120.8 . . ?
C34 C33 C32 118.4(3) . . ?
C34 C33 H33 120.8 . . ?
C33 C34 H34 120.5 . . ?
C35 C34 C33 119.1(4) . . ?
C35 C34 H34 120.5 . . ?
C34 C35 H35 120.5 . . ?
C34 C35 C36 119.1(3) . . ?
C36 C35 H35 120.5 . . ?
N31 C36 C35 122.7(3) . . ?
N31 C36 C50 115.4(3) . . ?
C35 C36 C50 121.9(3) . . ?
In1 O40 K 96.31(9) . . ?
C40 O40 In1 131.5(2) . . ?
C40 O40 K 126.6(2) . . ?
O40 C40 C32 117.3(3) . . ?
O40 C40 N40 128.8(3) . . ?
N40 C40 C32 113.9(3) . . ?
C40 N40 C41 126.8(3) . . ?
N40 C41 S40 125.6(3) . . ?
N41 C41 N40 114.6(3) . . ?
N41 C41 S40 119.3(3) . . ?
C41 S40 In1 100.08(12) . . ?
C41 N41 C42 122.5(4) . . ?
C41 N41 C44 120.9(3) . . ?
C44 N41 C42 116.6(3) . . ?
N41 C42 H42A 109.4 . . ?
N41 C42 H42B 109.4 . . ?
N41 C42 C43 111.0(4) . . ?
H42A C42 H42B 108.0 . . ?
C43 C42 H42A 109.4 . . ?
C43 C42 H42B 109.4 . . ?
C42 C43 H43A 109.5 . . ?
C42 C43 H43B 109.5 . . ?
C42 C43 H43C 109.5 . . ?
H43A C43 H43B 109.5 . . ?
H43A C43 H43C 109.5 . . ?
H43B C43 H43C 109.5 . . ?
N41 C44 H44A 109.2 . . ?
N41 C44 H44B 109.2 . . ?
N41 C44 C45 112.0(4) . . ?
H44A C44 H44B 107.9 . . ?
C45 C44 H44A 109.2 . . ?
C45 C44 H44B 109.2 . . ?
C44 C45 H45A 109.5 . . ?
C44 C45 H45B 109.5 . . ?
C44 C45 H45C 109.5 . . ?
H45A C45 H45B 109.5 . . ?
H45A C45 H45C 109.5 . . ?
H45B C45 H45C 109.5 . . ?
In2 O50 K 97.92(9) . . ?
C50 O50 In2 129.2(2) . . ?
C50 O50 K 129.2(2) . . ?
C50 N50 C51 125.8(3) . . ?
O50 C50 C36 116.2(3) . . ?
O50 C50 N50 129.8(3) . . ?
N50 C50 C36 113.9(3) . . ?
N50 C51 S50 125.1(3) . . ?
N51 C51 N50 115.0(3) . . ?
N51 C51 S50 119.5(3) . . ?
C51 S50 In2 96.53(12) . . ?
C51 N51 C52 123.3(3) . . ?
C51 N51 C54 120.4(3) . . ?
C54 N51 C52 116.0(3) . . ?
N51 C52 H52A 109.2 . . ?
N51 C52 H52B 109.2 . . ?
N51 C52 C53 112.0(4) . . ?
H52A C52 H52B 107.9 . . ?
C53 C52 H52A 109.2 . . ?
C53 C52 H52B 109.2 . . ?
C52 C53 H53A 109.5 . . ?
C52 C53 H53B 109.5 . . ?
C52 C53 H53C 109.5 . . ?
H53A C53 H53B 109.5 . . ?
H53A C53 H53C 109.5 . . ?
H53B C53 H53C 109.5 . . ?
N51 C54 H54A 109.4 . . ?
N51 C54 H54B 109.4 . . ?
N51 C54 C55 111.3(4) . . ?
H54A C54 H54B 108.0 . . ?
C55 C54 H54A 109.4 . . ?
C55 C54 H54B 109.4 . . ?
C54 C55 H55A 109.5 . . ?
C54 C55 H55B 109.5 . . ?
C54 C55 H55C 109.5 . . ?
H55A C55 H55B 109.5 . . ?
H55A C55 H55C 109.5 . . ?
H55B C55 H55C 109.5 . . ?
C62 N61 K 121.1(2) . . ?
C66 N61 K 120.8(2) . . ?
C66 N61 C62 117.5(3) . . ?
N61 C62 C63 122.6(3) . . ?
N61 C62 C70 115.3(3) . . ?
C63 C62 C70 122.0(3) . . ?
C62 C63 H63 120.0 . . ?
C62 C63 C64 120.0(4) . . ?
C64 C63 H63 120.0 . . ?
C63 C64 H64 121.1 . . ?
C65 C64 C63 117.7(4) . . ?
C65 C64 H64 121.1 . . ?
C64 C65 H65 120.6 . . ?
C64 C65 C66 118.7(3) . . ?
C66 C65 H65 120.6 . . ?
N61 C66 C65 123.5(3) . . ?
N61 C66 C80 115.4(3) . . ?
C65 C66 C80 121.1(3) . . ?
In1 O70 K 97.82(9) . . ?
C70 O70 In1 129.0(2) . . ?
C70 O70 K 130.7(2) . . ?
O70 C70 C62 116.6(3) . . ?
O70 C70 N70 128.8(3) . . ?
N70 C70 C62 114.5(3) . . ?
C70 N70 C71 126.3(3) . . ?
N70 C71 S70 123.6(3) . . ?
N71 C71 N70 115.7(4) . . ?
N71 C71 S70 120.2(3) . . ?
C71 S70 In1 95.16(12) . . ?
C71 N71 C72 123.1(4) . . ?
C71 N71 C74 120.1(3) . . ?
C74 N71 C72 116.8(3) . . ?
N71 C72 H72A 109.1 . . ?
N71 C72 H72B 109.1 . . ?
H72A C72 H72B 107.8 . . ?
C73 C72 N71 112.7(4) . . ?
C73 C72 H72A 109.1 . . ?
C73 C72 H72B 109.1 . . ?
C72 C73 H73A 109.5 . . ?
C72 C73 H73B 109.5 . . ?
C72 C73 H73C 109.5 . . ?
H73A C73 H73B 109.5 . . ?
H73A C73 H73C 109.5 . . ?
H73B C73 H73C 109.5 . . ?
N71 C74 H74A 109.0 . . ?
N71 C74 H74B 109.0 . . ?
N71 C74 C75 112.9(4) . . ?
H74A C74 H74B 107.8 . . ?
C75 C74 H74A 109.0 . . ?
C75 C74 H74B 109.0 . . ?
C74 C75 H75A 109.5 . . ?
C74 C75 H75B 109.5 . . ?
C74 C75 H75C 109.5 . . ?
H75A C75 H75B 109.5 . . ?
H75A C75 H75C 109.5 . . ?
H75B C75 H75C 109.5 . . ?
In2 O80 K 99.39(9) . . ?
C80 O80 In2 127.9(2) . . ?
C80 O80 K 131.9(2) . . ?
O80 C80 C66 116.3(3) . . ?
O80 C80 N80 128.5(3) . . ?
N80 C80 C66 115.0(3) . . ?
C80 N80 C81 126.0(3) . . ?
N80 C81 S80 124.4(3) . . ?
N81 C81 N80 114.3(4) . . ?
N81 C81 S80 121.1(3) . . ?
C81 S80 In2 94.06(12) . . ?
C81 N81 C84 121.1(4) . . ?
C81 N81 C82A 125.2(6) . . ?
C81 N81 C82B 118.2(6) . . ?
C84 N81 C82A 110.1(6) . . ?
C84 N81 C82B 119.1(5) . . ?
N81 C84 H84A 109.1 . . ?
N81 C84 H84B 109.1 . . ?
N81 C84 C85 112.6(4) . . ?
H84A C84 H84B 107.8 . . ?
C85 C84 H84A 109.1 . . ?
C85 C84 H84B 109.1 . . ?
C84 C85 H85A 109.5 . . ?
C84 C85 H85B 109.5 . . ?
C84 C85 H85C 109.5 . . ?
H85A C85 H85B 109.5 . . ?
H85A C85 H85C 109.5 . . ?
H85B C85 H85C 109.5 . . ?
N81 C82A H82A 110.7 . . ?
N81 C82A H82B 110.7 . . ?
H82A C82A H82B 108.8 . . ?
C83A C82A N81 105.4(16) . . ?
C83A C82A H82A 110.7 . . ?
C83A C82A H82B 110.7 . . ?
C82A C83A H83A 109.5 . . ?
C82A C83A H83B 109.5 . . ?
C82A C83A H83C 109.5 . . ?
H83A C83A H83B 109.5 . . ?
H83A C83A H83C 109.5 . . ?
H83B C83A H83C 109.5 . . ?
N81 C82B H82C 110.7 . . ?
N81 C82B H82D 110.7 . . ?
H82C C82B H82D 108.8 . . ?
C83B C82B N81 105.4(10) . . ?
C83B C82B H82C 110.7 . . ?
C83B C82B H82D 110.7 . . ?
C82B C83B H83D 109.5 . . ?
C82B C83B H83E 109.5 . . ?
C82B C83B H83F 109.5 . . ?
H83D C83B H83E 109.5 . . ?
H83D C83B H83F 109.5 . . ?
H83E C83B H83F 109.5 . . ?
F3 P F4 89.9(9) . . ?
F3 P F5 177.2(8) . . ?
F3 P F6 95.3(10) . . ?
F3 P F2B 95.3(9) . . ?
F3 P F1 88.9(11) . . ?
F4 P F5 87.3(9) . . ?
F6 P F4 174.9(10) . . ?
F6 P F5 87.5(7) . . ?
F6 P F2B 86.3(6) . . ?
F6 P F1 94.1(6) . . ?
F4B P F3B 89.8(9) . . ?
F4B P F5B 99.1(9) . . ?
F4B P F6B 166.5(11) . . ?
F4B P F1B 89.6(19) . . ?
F5B P F3B 170.5(8) . . ?
F5B P F6B 84.6(6) . . ?
F5B P F1B 88.5(10) . . ?
F6B P F3B 85.9(8) . . ?
F6B P F1B 77.4(19) . . ?
F2B P F4 93.6(9) . . ?
F2B P F5 85.2(6) . . ?
F2B P F1 175.7(10) . . ?
F2C P F3B 95.2(17) . . ?
F2C P F4B 75(2) . . ?
F2C P F5B 90.4(15) . . ?
F2C P F6B 118(2) . . ?
F2C P F1B 165(3) . . ?
F1 P F4 85.6(8) . . ?
F1 P F5 90.6(9) . . ?
F1B P F3B 88.0(12) . . ?
H90A C90A H90B 109.5 . . ?
H90A C90A H90C 109.5 . . ?
H90B C90A H90C 109.5 . . ?
C91A C90A H90A 109.5 . . ?
C91A C90A H90B 109.5 . . ?
C91A C90A H90C 109.5 . . ?
C92A C91A C90A 128.9(8) . . ?
C96A C91A C90A 110.4(9) . . ?
C96A C91A C92A 120.6(9) . . ?
C91A C92A H92A 119.9 . . ?
C93A C92A C91A 120.3(8) . . ?
C93A C92A H92A 119.9 . . ?
C92A C93A H93A 120.6 . . ?
C92A C93A C94A 118.8(8) . . ?
C94A C93A H93A 120.6 . . ?
C93A C94A H94A 119.6 . . ?
C95A C94A C93A 120.7(8) . . ?
C95A C94A H94A 119.6 . . ?
C94A C95A H95A 118.7 . . ?
C94A C95A C96A 122.6(9) . . ?
C96A C95A H95A 118.7 . . ?
C91A C96A H96A 121.6 . . ?
C95A C96A C91A 116.8(10) . . ?
C95A C96A H96A 121.6 . . ?
H90D C90B H90E 109.5 . . ?
H90D C90B H90F 109.5 . . ?
H90E C90B H90F 109.5 . . ?
C91B C90B H90D 109.5 . . ?
C91B C90B H90E 109.5 . . ?
C91B C90B H90F 109.5 . . ?
C92B C91B C90B 104.9(12) . . ?
C96B C91B C90B 137.8(13) . . ?
C96B C91B C92B 116.8(10) . . ?
C91B C92B H92B 119.7 . . ?
C91B C92B C93B 120.6(9) . . ?
C93B C92B H92B 119.7 . . ?
C92B C93B H93B 119.9 . . ?
C94B C93B C92B 120.3(8) . . ?
C94B C93B H93B 119.9 . . ?
C93B C94B H94B 120.6 . . ?
C93B C94B C95B 118.8(8) . . ?
C95B C94B H94B 120.6 . . ?
C94B C95B H95B 119.6 . . ?
C96B C95B C94B 120.7(8) . . ?
C96B C95B H95B 119.6 . . ?
C91B C96B H96B 118.7 . . ?
C95B C96B C91B 122.6(9) . . ?
C95B C96B H96B 118.7 . . ?

loop_
_geom_bond_atom_site_label_1
_geom_bond_atom_site_label_2
_geom_bond_distance
_geom_bond_site_symmetry_2
_geom_bond_publ_flag
In1 O10 2.207(2) . ?
In1 S10 2.5441(10) . ?
In1 O40 2.188(2) . ?
In1 S40 2.5413(10) . ?
In1 O70 2.174(2) . ?
In1 S70 2.5368(10) . ?
In2 O20 2.202(2) . ?
In2 S20 2.5343(11) . ?
In2 O50 2.181(2) . ?
In2 S50 2.5511(10) . ?
In2 O80 2.176(2) . ?
In2 S80 2.5278(10) . ?
K N01 2.905(3) . ?
K O10 2.878(2) . ?
K O20 2.932(2) . ?
K N31 2.959(3) . ?
K O40 2.813(2) . ?
K O50 2.783(2) . ?
K N61 2.970(3) . ?
K O70 2.772(2) . ?
K O80 2.737(2) . ?
N01 C02 1.339(4) . ?
N01 C06 1.353(4) . ?
C02 C03 1.387(5) . ?
C02 C10 1.512(5) . ?
C03 H03 0.9300 . ?
C03 C04 1.377(6) . ?
C04 H04 0.9300 . ?
C04 C05 1.371(5) . ?
C05 H05 0.9300 . ?
C05 C06 1.381(5) . ?
C06 C20 1.513(5) . ?
O10 C10 1.266(4) . ?
C10 N10 1.313(4) . ?
N10 C11 1.354(4) . ?
C11 S10 1.742(4) . ?
C11 N11 1.313(5) . ?
N11 C14 1.478(5) . ?
N11 C12 1.486(5) . ?
C14 H14A 0.9700 . ?
C14 H14B 0.9700 . ?
C14 C15 1.491(7) . ?
C15 H15A 0.9600 . ?
C15 H15B 0.9600 . ?
C15 H15C 0.9600 . ?
C12 H12A 0.9700 . ?
C12 H12B 0.9700 . ?
C12 C13 1.500(7) . ?
C13 H13A 0.9600 . ?
C13 H13B 0.9600 . ?
C13 H13C 0.9600 . ?
O20 C20 1.274(4) . ?
N20 C20 1.308(5) . ?
N20 C21 1.351(5) . ?
C21 S20 1.742(4) . ?
C21 N21 1.325(5) . ?
N21 C22 1.502(5) . ?
N21 C24 1.491(6) . ?
C22 H22A 0.9700 . ?
C22 H22B 0.9700 . ?
C22 C23 1.431(9) . ?
C23 H23A 0.9600 . ?
C23 H23B 0.9600 . ?
C23 H23C 0.9600 . ?
C24 H24A 0.9700 . ?
C24 H24B 0.9700 . ?
C24 C25 1.478(9) . ?
C25 H25A 0.9600 . ?
C25 H25B 0.9600 . ?
C25 H25C 0.9600 . ?
N31 C32 1.341(4) . ?
N31 C36 1.343(4) . ?
C32 C33 1.385(5) . ?
C32 C40 1.495(5) . ?
C33 H33 0.9300 . ?
C33 C34 1.383(5) . ?
C34 H34 0.9300 . ?
C34 C35 1.375(5) . ?
C35 H35 0.9300 . ?
C35 C36 1.383(5) . ?
C36 C50 1.511(4) . ?
O40 C40 1.273(4) . ?
C40 N40 1.317(4) . ?
N40 C41 1.347(5) . ?
C41 S40 1.742(4) . ?
C41 N41 1.332(4) . ?
N41 C42 1.489(5) . ?
N41 C44 1.469(5) . ?
C42 H42A 0.9700 . ?
C42 H42B 0.9700 . ?
C42 C43 1.509(7) . ?
C43 H43A 0.9600 . ?
C43 H43B 0.9600 . ?
C43 H43C 0.9600 . ?
C44 H44A 0.9700 . ?
C44 H44B 0.9700 . ?
C44 C45 1.491(7) . ?
C45 H45A 0.9600 . ?
C45 H45B 0.9600 . ?
C45 H45C 0.9600 . ?
O50 C50 1.260(4) . ?
N50 C50 1.321(4) . ?
N50 C51 1.345(4) . ?
C51 S50 1.743(4) . ?
C51 N51 1.337(5) . ?
N51 C52 1.478(5) . ?
N51 C54 1.451(5) . ?
C52 H52A 0.9700 . ?
C52 H52B 0.9700 . ?
C52 C53 1.500(6) . ?
C53 H53A 0.9600 . ?
C53 H53B 0.9600 . ?
C53 H53C 0.9600 . ?
C54 H54A 0.9700 . ?
C54 H54B 0.9700 . ?
C54 C55 1.512(6) . ?
C55 H55A 0.9600 . ?
C55 H55B 0.9600 . ?
C55 H55C 0.9600 . ?
N61 C62 1.347(4) . ?
N61 C66 1.336(4) . ?
C62 C63 1.377(5) . ?
C62 C70 1.510(5) . ?
C63 H63 0.9300 . ?
C63 C64 1.393(5) . ?
C64 H64 0.9300 . ?
C64 C65 1.390(5) . ?
C65 H65 0.9300 . ?
C65 C66 1.392(5) . ?
C66 C80 1.507(5) . ?
O70 C70 1.271(4) . ?
C70 N70 1.304(4) . ?
N70 C71 1.352(4) . ?
C71 S70 1.748(4) . ?
C71 N71 1.325(5) . ?
N71 C72 1.483(5) . ?
N71 C74 1.473(6) . ?
C72 H72A 0.9700 . ?
C72 H72B 0.9700 . ?
C72 C73 1.482(6) . ?
C73 H73A 0.9600 . ?
C73 H73B 0.9600 . ?
C73 H73C 0.9600 . ?
C74 H74A 0.9700 . ?
C74 H74B 0.9700 . ?
C74 C75 1.503(7) . ?
C75 H75A 0.9600 . ?
C75 H75B 0.9600 . ?
C75 H75C 0.9600 . ?
O80 C80 1.268(4) . ?
C80 N80 1.316(4) . ?
N80 C81 1.349(5) . ?
C81 S80 1.739(4) . ?
C81 N81 1.321(5) . ?
N81 C84 1.462(6) . ?
N81 C82A 1.503(17) . ?
N81 C82B 1.571(12) . ?
C84 H84A 0.9700 . ?
C84 H84B 0.9700 . ?
C84 C85 1.517(8) . ?
C85 H85A 0.9600 . ?
C85 H85B 0.9600 . ?
C85 H85C 0.9600 . ?
C82A H82A 0.9700 . ?
C82A H82B 0.9700 . ?
C82A C83A 1.48(2) . ?
C83A H83A 0.9600 . ?
C83A H83B 0.9600 . ?
C83A H83C 0.9600 . ?
C82B H82C 0.9700 . ?
C82B H82D 0.9700 . ?
C82B C83B 1.506(16) . ?
C83B H83D 0.9600 . ?
C83B H83E 0.9600 . ?
C83B H83F 0.9600 . ?
P F3 1.478(16) . ?
P F4 1.587(14) . ?
P F5 1.663(11) . ?
P F6 1.528(9) . ?
P F3B 1.593(10) . ?
P F4B 1.493(16) . ?
P F5B 1.537(7) . ?
P F6B 1.557(11) . ?
P F2B 1.551(6) . ?
P F2C 1.49(2) . ?
P F1 1.553(10) . ?
P F1B 1.58(2) . ?
C90A H90A 0.9600 . ?
C90A H90B 0.9600 . ?
C90A H90C 0.9600 . ?
C90A C91A 1.658(14) . ?
C91A C92A 1.460(11) . ?
C91A C96A 1.403(11) . ?
C92A H92A 0.9300 . ?
C92A C93A 1.328(10) . ?
C93A H93A 0.9300 . ?
C93A C94A 1.445(10) . ?
C94A H94A 0.9300 . ?
C94A C95A 1.355(10) . ?
C95A H95A 0.9300 . ?
C95A C96A 1.395(11) . ?
C96A H96A 0.9300 . ?
C90B H90D 0.9600 . ?
C90B H90E 0.9600 . ?
C90B H90F 0.9600 . ?
C90B C91B 1.53(3) . ?
C91B C92B 1.403(11) . ?
C91B C96B 1.395(11) . ?
C92B H92B 0.9300 . ?
C92B C93B 1.460(11) . ?
C93B H93B 0.9300 . ?
C93B C94B 1.328(10) . ?
C94B H94B 0.9300 . ?
C94B C95B 1.445(10) . ?
C95B H95B 0.9300 . ?
C95B C96B 1.355(10) . ?
C96B H96B 0.9300 . ?

loop_
_geom_torsion_atom_site_label_1
_geom_torsion_atom_site_label_2
_geom_torsion_atom_site_label_3
_geom_torsion_atom_site_label_4
_geom_torsion
_geom_torsion_site_symmetry_1
_geom_torsion_site_symmetry_2
_geom_torsion_site_symmetry_3
_geom_torsion_site_symmetry_4
_geom_torsion_publ_flag
In1 O10 C10 C02 -142.8(2) . . . . ?
In1 O10 C10 N10 40.4(5) . . . . ?
In1 O40 C40 C32 -172.7(2) . . . . ?
In1 O40 C40 N40 8.6(5) . . . . ?
In1 O70 C70 C62 -169.3(2) . . . . ?
In1 O70 C70 N70 15.0(6) . . . . ?
In2 O20 C20 C06 144.2(2) . . . . ?
In2 O20 C20 N20 -39.5(5) . . . . ?
In2 O50 C50 C36 176.0(2) . . . . ?
In2 O50 C50 N50 -6.7(6) . . . . ?
In2 O80 C80 C66 172.7(2) . . . . ?
In2 O80 C80 N80 -11.4(6) . . . . ?
K N01 C02 C03 -148.6(3) . . . . ?
K N01 C02 C10 30.2(4) . . . . ?
K N01 C06 C05 149.1(3) . . . . ?
K N01 C06 C20 -27.4(4) . . . . ?
K O10 C10 C02 -21.5(4) . . . . ?
K O10 C10 N10 161.7(3) . . . . ?
K O20 C20 C06 23.5(4) . . . . ?
K O20 C20 N20 -160.2(3) . . . . ?
K N31 C32 C33 175.8(3) . . . . ?
K N31 C32 C40 -4.9(4) . . . . ?
K N31 C36 C35 -176.9(3) . . . . ?
K N31 C36 C50 2.8(4) . . . . ?
K O40 C40 C32 -25.6(4) . . . . ?
K O40 C40 N40 155.7(3) . . . . ?
K O50 C50 C36 22.4(4) . . . . ?
K O50 C50 N50 -160.2(3) . . . . ?
K N61 C62 C63 -170.9(3) . . . . ?
K N61 C62 C70 7.5(4) . . . . ?
K N61 C66 C65 171.5(3) . . . . ?
K N61 C66 C80 -7.2(4) . . . . ?
K O70 C70 C62 -11.6(5) . . . . ?
K O70 C70 N70 172.7(3) . . . . ?
K O80 C80 C66 4.9(5) . . . . ?
K O80 C80 N80 -179.1(3) . . . . ?
N01 C02 C03 C04 -1.3(6) . . . . ?
N01 C02 C10 O10 -6.7(5) . . . . ?
N01 C02 C10 N10 170.6(3) . . . . ?
N01 C06 C20 O20 2.7(5) . . . . ?
N01 C06 C20 N20 -174.2(3) . . . . ?
C02 N01 C06 C05 -1.0(5) . . . . ?
C02 N01 C06 C20 -177.6(3) . . . . ?
C02 C03 C04 C05 -1.1(7) . . . . ?
C02 C10 N10 C11 171.3(3) . . . . ?
C03 C02 C10 O10 172.2(3) . . . . ?
C03 C02 C10 N10 -10.6(5) . . . . ?
C03 C04 C05 C06 2.3(7) . . . . ?
C04 C05 C06 N01 -1.3(6) . . . . ?
C04 C05 C06 C20 175.1(4) . . . . ?
C05 C06 C20 O20 -174.0(3) . . . . ?
C05 C06 C20 N20 9.2(5) . . . . ?
C06 N01 C02 C03 2.3(5) . . . . ?
C06 N01 C02 C10 -178.9(3) . . . . ?
O10 C10 N10 C11 -11.8(6) . . . . ?
C10 C02 C03 C04 179.9(4) . . . . ?
C10 N10 C11 S10 -54.3(5) . . . . ?
C10 N10 C11 N11 133.8(4) . . . . ?
N10 C11 S10 In1 62.9(3) . . . . ?
N10 C11 N11 C14 -5.2(5) . . . . ?
N10 C11 N11 C12 177.1(4) . . . . ?
C11 N11 C14 C15 -84.0(5) . . . . ?
C11 N11 C12 C13 -97.5(5) . . . . ?
S10 C11 N11 C14 -177.2(3) . . . . ?
S10 C11 N11 C12 5.0(5) . . . . ?
N11 C11 S10 In1 -125.5(3) . . . . ?
C14 N11 C12 C13 84.7(5) . . . . ?
C12 N11 C14 C15 93.9(5) . . . . ?
N20 C21 S20 In2 -60.1(4) . . . . ?
N20 C21 N21 C22 -172.4(5) . . . . ?
N20 C21 N21 C24 7.9(6) . . . . ?
C20 N20 C21 S20 44.4(6) . . . . ?
C20 N20 C21 N21 -144.8(4) . . . . ?
C21 N20 C20 C06 -164.7(4) . . . . ?
C21 N20 C20 O20 18.8(7) . . . . ?
C21 N21 C22 C23 -96.4(7) . . . . ?
C21 N21 C24 C25 80.2(6) . . . . ?
S20 C21 N21 C22 -1.4(6) . . . . ?
S20 C21 N21 C24 178.8(4) . . . . ?
N21 C21 S20 In2 129.5(3) . . . . ?
C22 N21 C24 C25 -99.5(6) . . . . ?
C24 N21 C22 C23 83.4(7) . . . . ?
N31 C32 C33 C34 2.4(6) . . . . ?
N31 C32 C40 O40 18.7(5) . . . . ?
N31 C32 C40 N40 -162.3(3) . . . . ?
N31 C36 C50 O50 -14.8(5) . . . . ?
N31 C36 C50 N50 167.4(3) . . . . ?
C32 N31 C36 C35 3.7(5) . . . . ?
C32 N31 C36 C50 -176.6(3) . . . . ?
C32 C33 C34 C35 1.2(6) . . . . ?
C32 C40 N40 C41 163.3(3) . . . . ?
C33 C32 C40 O40 -162.0(3) . . . . ?
C33 C32 C40 N40 16.9(5) . . . . ?
C33 C34 C35 C36 -2.2(6) . . . . ?
C34 C35 C36 N31 -0.3(6) . . . . ?
C34 C35 C36 C50 -179.9(4) . . . . ?
C35 C36 C50 O50 164.9(3) . . . . ?
C35 C36 C50 N50 -12.9(5) . . . . ?
C36 N31 C32 C33 -4.8(5) . . . . ?
C36 N31 C32 C40 174.5(3) . . . . ?
O40 C40 N40 C41 -17.9(6) . . . . ?
C40 C32 C33 C34 -176.8(3) . . . . ?
C40 N40 C41 S40 -24.3(5) . . . . ?
C40 N40 C41 N41 164.0(3) . . . . ?
N40 C41 S40 In1 53.1(3) . . . . ?
N40 C41 N41 C42 179.5(3) . . . . ?
N40 C41 N41 C44 2.6(5) . . . . ?
C41 N41 C42 C43 92.0(5) . . . . ?
C41 N41 C44 C45 80.3(5) . . . . ?
S40 C41 N41 C42 7.2(5) . . . . ?
S40 C41 N41 C44 -169.6(3) . . . . ?
N41 C41 S40 In1 -135.5(3) . . . . ?
C42 N41 C44 C45 -96.8(4) . . . . ?
C44 N41 C42 C43 -91.0(5) . . . . ?
N50 C51 S50 In2 -58.9(3) . . . . ?
N50 C51 N51 C52 -173.4(3) . . . . ?
N50 C51 N51 C54 0.4(5) . . . . ?
C50 N50 C51 S50 28.7(5) . . . . ?
C50 N50 C51 N51 -158.3(4) . . . . ?
C51 N50 C50 C36 -165.1(3) . . . . ?
C51 N50 C50 O50 17.5(6) . . . . ?
C51 N51 C52 C53 -98.3(5) . . . . ?
C51 N51 C54 C55 -83.8(5) . . . . ?
S50 C51 N51 C52 0.0(5) . . . . ?
S50 C51 N51 C54 173.8(3) . . . . ?
N51 C51 S50 In2 128.4(3) . . . . ?
C52 N51 C54 C55 90.5(4) . . . . ?
C54 N51 C52 C53 87.6(5) . . . . ?
N61 C62 C63 C64 -0.4(6) . . . . ?
N61 C62 C70 O70 1.4(5) . . . . ?
N61 C62 C70 N70 177.7(3) . . . . ?
N61 C66 C80 O80 2.3(5) . . . . ?
N61 C66 C80 N80 -174.2(3) . . . . ?
C62 N61 C66 C65 0.6(5) . . . . ?
C62 N61 C66 C80 -178.1(3) . . . . ?
C62 C63 C64 C65 0.2(6) . . . . ?
C62 C70 N70 C71 170.5(4) . . . . ?
C63 C62 C70 O70 179.8(4) . . . . ?
C63 C62 C70 N70 -3.9(5) . . . . ?
C63 C64 C65 C66 0.3(6) . . . . ?
C64 C65 C66 N61 -0.7(6) . . . . ?
C64 C65 C66 C80 177.8(4) . . . . ?
C65 C66 C80 O80 -176.4(4) . . . . ?
C65 C66 C80 N80 7.1(5) . . . . ?
C66 N61 C62 C63 0.0(5) . . . . ?
C66 N61 C62 C70 178.4(3) . . . . ?
C66 C80 N80 C81 -165.8(4) . . . . ?
O70 C70 N70 C71 -13.7(7) . . . . ?
C70 C62 C63 C64 -178.7(4) . . . . ?
C70 N70 C71 S70 -39.2(5) . . . . ?
C70 N70 C71 N71 148.0(4) . . . . ?
N70 C71 S70 In1 63.2(3) . . . . ?
N70 C71 N71 C72 172.8(4) . . . . ?
N70 C71 N71 C74 -4.4(5) . . . . ?
C71 N71 C72 C73 98.8(5) . . . . ?
C71 N71 C74 C75 -77.3(5) . . . . ?
S70 C71 N71 C72 -0.3(5) . . . . ?
S70 C71 N71 C74 -177.4(3) . . . . ?
N71 C71 S70 In1 -124.4(3) . . . . ?
C72 N71 C74 C75 105.4(5) . . . . ?
C74 N71 C72 C73 -84.0(5) . . . . ?
O80 C80 N80 C81 18.2(6) . . . . ?
C80 N80 C81 S80 33.8(6) . . . . ?
C80 N80 C81 N81 -152.3(4) . . . . ?
N80 C81 S80 In2 -63.5(3) . . . . ?
N80 C81 N81 C84 2.8(6) . . . . ?
N80 C81 N81 C82A 159.1(10) . . . . ?
N80 C81 N81 C82B -162.7(5) . . . . ?
C81 N81 C84 C85 80.0(6) . . . . ?
C81 N81 C82A C83A 108.8(10) . . . . ?
C81 N81 C82B C83B -113.5(8) . . . . ?
S80 C81 N81 C84 176.8(4) . . . . ?
S80 C81 N81 C82A -26.8(11) . . . . ?
S80 C81 N81 C82B 11.4(7) . . . . ?
N81 C81 S80 In2 123.0(3) . . . . ?
C84 N81 C82A C83A -92.7(11) . . . . ?
C84 N81 C82B C83B 80.8(9) . . . . ?
C82A N81 C84 C85 -79.5(9) . . . . ?
C82B N81 C84 C85 -114.6(7) . . . . ?
C90A C91A C92A C93A -177.8(8) . . . . ?
C90A C91A C96A C95A 179.5(7) . . . . ?
C91A C92A C93A C94A -2.9(10) . . . . ?
C92A C91A C96A C95A -2.7(10) . . . . ?
C92A C93A C94A C95A -1.2(10) . . . . ?
C93A C94A C95A C96A 3.4(11) . . . . ?
C94A C95A C96A C91A -1.3(11) . . . . ?
C96A C91A C92A C93A 4.9(11) . . . . ?
C90B C91B C92B C93B -175.9(11) . . . . ?
C90B C91B C96B C95B 168.9(15) . . . . ?
C91B C92B C93B C94B 4.9(11) . . . . ?
C92B C91B C96B C95B -1.3(11) . . . . ?
C92B C93B C94B C95B -2.9(10) . . . . ?
C93B C94B C95B C96B -1.2(10) . . . . ?
C94B C95B C96B C91B 3.4(11) . . . . ?
C96B C91B C92B C93B -2.7(10) . . . . ?
